data_4084970
loop_
_publ_author_name
'Zhang, Yin'
'Zhang, Jie'
'Hong, Jianquan'
'Zhang, Fangjun'
'Weng, Linhong'
'Zhou, Xigeng'

_publ_section_title
;
 Versatile Reactivity of \b-Diketiminato-Supported Yttrium Dialkyl Complex
 toward Aromatic N-Heterocycles
;
_journal_issue 24
_journal_name_full Organometallics
_journal_page_first 7052
_journal_paper_doi 10.1021/om500500b
_journal_volume 33
_journal_year 2014
_chemical_formula_sum 'C58 H76 N3 O2 S Y'
_chemical_formula_weight 968.19
_chemical_name_systematic
; 
 ? 
;
_space_group_IT_number 2
_symmetry_cell_setting triclinic
_symmetry_space_group_name_Hall '-P 1'
_symmetry_space_group_name_H-M 'P -1'
_atom_sites_solution_hydrogens geom
_atom_sites_solution_primary direct
_atom_sites_solution_secondary difmap
_audit_creation_method SHELXL-97
_cell_angle_alpha 90.557(3)
_cell_angle_beta 97.413(3)
_cell_angle_gamma 114.913(2)
_cell_formula_units_Z 2
_cell_length_a 12.0807(17)
_cell_length_b 12.5809(18)
_cell_length_c 19.645(3)
_cell_measurement_reflns_used 4658
_cell_measurement_temperature 296(2)
_cell_measurement_theta_max 26.12
_cell_measurement_theta_min 2.60
_cell_volume 2678.5(7)
_computing_cell_refinement 'Bruker SAINT'
_computing_data_collection 'Bruker APEX2'
_computing_data_reduction 'Bruker SAINT'
_computing_molecular_graphics 'Bruker SHELXTL'
_computing_publication_material 'Bruker SHELXTL'
_computing_structure_refinement 'SHELXL-97 (Sheldrick, 1997)'
_computing_structure_solution 'SHELXS-97 (Sheldrick, 1990)'
_diffrn_ambient_temperature 296(2)
_diffrn_measured_fraction_theta_full 0.988
_diffrn_measured_fraction_theta_max 0.988
_diffrn_measurement_device_type 'Bruker APEX-II CCD'
_diffrn_measurement_method '\f and \w scans'
_diffrn_radiation_monochromator graphite
_diffrn_radiation_source 'fine-focus sealed tube'
_diffrn_radiation_type MoK\a
_diffrn_radiation_wavelength 0.71073
_diffrn_reflns_av_R_equivalents 0.0435
_diffrn_reflns_av_sigmaI/netI 0.0976
_diffrn_reflns_limit_h_max 14
_diffrn_reflns_limit_h_min -9
_diffrn_reflns_limit_k_max 14
_diffrn_reflns_limit_k_min -14
_diffrn_reflns_limit_l_max 23
_diffrn_reflns_limit_l_min -23
_diffrn_reflns_number 12677
_diffrn_reflns_theta_full 25.05
_diffrn_reflns_theta_max 25.05
_diffrn_reflns_theta_min 1.05
_diffrn_standards_number 0
_exptl_absorpt_coefficient_mu 1.170
_exptl_absorpt_correction_T_max 0.8920
_exptl_absorpt_correction_T_min 0.8440
_exptl_absorpt_correction_type multi-scan
_exptl_absorpt_process_details sadabs
_exptl_crystal_colour yellow
_exptl_crystal_density_diffrn 1.200
_exptl_crystal_density_method 'not measured'
_exptl_crystal_description block
_exptl_crystal_F_000 1032
_exptl_crystal_size_max 0.15
_exptl_crystal_size_mid 0.12
_exptl_crystal_size_min 0.10
_refine_diff_density_max 0.588
_refine_diff_density_min -0.858
_refine_diff_density_rms 0.115
_refine_ls_extinction_method none
_refine_ls_goodness_of_fit_ref 1.019
_refine_ls_hydrogen_treatment constr
_refine_ls_matrix_type full
_refine_ls_number_parameters 586
_refine_ls_number_reflns 9363
_refine_ls_number_restraints 13
_refine_ls_restrained_S_all 1.023
_refine_ls_R_factor_all 0.1157
_refine_ls_R_factor_gt 0.0659
_refine_ls_shift/su_max 0.001
_refine_ls_shift/su_mean 0.000
_refine_ls_structure_factor_coef Fsqd
_refine_ls_weighting_details 'calc w=1/[\s^2^(Fo^2^)+(0.0240P)^2^+13.5584P] where P=(Fo^2^+2Fc^2^)/3'
_refine_ls_weighting_scheme calc
_refine_ls_wR_factor_gt 0.1547
_refine_ls_wR_factor_ref 0.1984
_reflns_number_gt 5775
_reflns_number_total 9363
_reflns_threshold_expression >2sigma(I)
_cod_data_source_file om500500b_si_002.cif
_cod_data_source_block mo_21026c
_cod_depositor_comments
;
The following automatic conversions were performed:

'_symmetry_cell_setting' value 'Triclinic' changed to 'triclinic'
according to
/home/saulius/struct/COD-crude-data--automatic-downloads/rss-feeds/ACS/lib/dictionaries/cif_core.dic
dictionary named 'cif_core.dic' version 2.4.2 from 2011-04-26.

Automatic conversion script
Id: cif_fix_values 2935 2014-11-11 08:27:57Z andrius 

 Adding full bibliography for 4084968--4084971.cif.
;
_cod_original_sg_symbol_H-M P-1
_cod_database_code 4084970

loop_
_symmetry_equiv_pos_as_xyz
'x, y, z'
'-x, -y, -z'

loop_
_atom_site_label
_atom_site_type_symbol
_atom_site_fract_x
_atom_site_fract_y
_atom_site_fract_z
_atom_site_U_iso_or_equiv
_atom_site_adp_type
_atom_site_occupancy
_atom_site_symmetry_multiplicity
_atom_site_calc_flag
_atom_site_refinement_flags
Y1 Y 0.56227(6) 0.60343(6) 0.71548(3) 0.0416(2) Uani 1 1 d .
N1 N 0.4657(5) 0.4702(4) 0.7966(3) 0.0399(12) Uani 1 1 d .
N2 N 0.7269(5) 0.5645(4) 0.7648(3) 0.0430(13) Uani 1 1 d .
N3 N 0.5892(6) 0.7802(5) 0.7452(3) 0.0515(15) Uani 1 1 d .
O1 O 0.3830(4) 0.5098(4) 0.6334(2) 0.0569(13) Uani 1 1 d .
O2 O 0.8810(16) 0.2030(10) 0.5699(7) 0.238(7) Uani 1 1 d D
S1 S 0.6675(2) 0.71101(17) 0.61276(11) 0.0640(6) Uani 1 1 d .
C1 C 0.6513(7) 0.4927(6) 0.8721(4) 0.0563(19) Uani 1 1 d .
H1A H 0.6809 0.4930 0.9183 0.068 Uiso 1 1 calc R
C2 C 0.5228(7) 0.4536(6) 0.8559(4) 0.0494(17) Uani 1 1 d .
C3 C 0.4521(8) 0.3915(7) 0.9129(4) 0.066(2) Uani 1 1 d .
H3A H 0.3653 0.3662 0.8983 0.099 Uiso 1 1 calc R
H3B H 0.4779 0.4445 0.9533 0.099 Uiso 1 1 calc R
H3C H 0.4682 0.3245 0.9232 0.099 Uiso 1 1 calc R
C4 C 0.3331(6) 0.4068(6) 0.7828(3) 0.0492(17) Uani 1 1 d .
C5 C 0.2553(7) 0.4487(7) 0.8079(4) 0.063(2) Uani 1 1 d .
C6 C 0.1286(8) 0.3810(9) 0.7933(5) 0.086(3) Uani 1 1 d .
H6A H 0.0759 0.4073 0.8109 0.103 Uiso 1 1 calc R
C7 C 0.0796(8) 0.2783(8) 0.7544(6) 0.100(3) Uani 1 1 d .
H7A H -0.0056 0.2353 0.7457 0.120 Uiso 1 1 calc R
C8 C 0.1547(8) 0.2371(7) 0.7278(5) 0.083(3) Uani 1 1 d .
H8A H 0.1202 0.1681 0.6993 0.099 Uiso 1 1 calc R
C9 C 0.2819(7) 0.2979(6) 0.7430(4) 0.060(2) Uani 1 1 d .
C10 C 0.3040(8) 0.5633(7) 0.8528(4) 0.067(2) Uani 1 1 d .
H10A H 0.3936 0.5916 0.8644 0.080 Uiso 1 1 calc R
C11 C 0.2468(10) 0.5415(11) 0.9227(5) 0.117(4) Uani 1 1 d .
H11A H 0.2765 0.6148 0.9496 0.175 Uiso 1 1 calc R
H11B H 0.2711 0.4881 0.9481 0.175 Uiso 1 1 calc R
H11C H 0.1585 0.5085 0.9125 0.175 Uiso 1 1 calc R
C12 C 0.2806(9) 0.6517(8) 0.8164(5) 0.093(3) Uani 1 1 d .
H12A H 0.3173 0.6639 0.7750 0.139 Uiso 1 1 calc R
H12B H 0.3157 0.7238 0.8449 0.139 Uiso 1 1 calc R
H12C H 0.1932 0.6266 0.8050 0.139 Uiso 1 1 calc R
C13 C 0.3615(7) 0.2495(6) 0.7122(4) 0.061(2) Uani 1 1 d .
H13A H 0.4340 0.3172 0.7013 0.073 Uiso 1 1 calc R
C14 C 0.4083(10) 0.1840(8) 0.7641(5) 0.095(3) Uani 1 1 d .
H14A H 0.4492 0.2340 0.8054 0.143 Uiso 1 1 calc R
H14B H 0.4654 0.1616 0.7451 0.143 Uiso 1 1 calc R
H14C H 0.3401 0.1150 0.7746 0.143 Uiso 1 1 calc R
C15 C 0.3008(8) 0.1737(8) 0.6466(5) 0.091(3) Uani 1 1 d .
H15A H 0.2744 0.2170 0.6134 0.136 Uiso 1 1 calc R
H15B H 0.2306 0.1049 0.6555 0.136 Uiso 1 1 calc R
H15C H 0.3586 0.1507 0.6289 0.136 Uiso 1 1 calc R
C16 C 0.7425(6) 0.5322(6) 0.8267(4) 0.0479(17) Uani 1 1 d .
C17 C 0.8609(7) 0.5260(8) 0.8581(5) 0.083(3) Uani 1 1 d .
H17A H 0.9190 0.5507 0.8259 0.125 Uiso 1 1 calc R
H17B H 0.8437 0.4467 0.8686 0.125 Uiso 1 1 calc R
H17C H 0.8951 0.5767 0.8995 0.125 Uiso 1 1 calc R
C18 C 0.8235(6) 0.5794(6) 0.7245(3) 0.0515(18) Uani 1 1 d .
C19 C 0.8173(7) 0.4813(6) 0.6871(4) 0.0547(19) Uani 1 1 d .
C20 C 0.9106(8) 0.4971(8) 0.6478(4) 0.077(3) Uani 1 1 d .
H20A H 0.9088 0.4327 0.6233 0.092 Uiso 1 1 calc R
C21 C 1.0048(8) 0.6054(9) 0.6445(5) 0.081(3) Uani 1 1 d .
H21A H 1.0651 0.6142 0.6172 0.097 Uiso 1 1 calc R
C22 C 1.0106(8) 0.7013(8) 0.6816(5) 0.083(3) Uani 1 1 d .
H22A H 1.0770 0.7738 0.6804 0.100 Uiso 1 1 calc R
C23 C 0.9204(7) 0.6927(6) 0.7203(4) 0.0584(19) Uani 1 1 d .
C24 C 0.7107(7) 0.3628(6) 0.6848(4) 0.061(2) Uani 1 1 d .
H24A H 0.6552 0.3703 0.7148 0.074 Uiso 1 1 calc R
C25 C 0.7547(10) 0.2695(8) 0.7153(5) 0.096(3) Uani 1 1 d .
H25A H 0.6849 0.1947 0.7137 0.144 Uiso 1 1 calc R
H25B H 0.7930 0.2942 0.7622 0.144 Uiso 1 1 calc R
H25C H 0.8130 0.2628 0.6887 0.144 Uiso 1 1 calc R
C26 C 0.6372(9) 0.3202(8) 0.6150(5) 0.090(3) Uani 1 1 d .
H26A H 0.6084 0.3768 0.5982 0.135 Uiso 1 1 calc R
H26B H 0.5678 0.2466 0.6178 0.135 Uiso 1 1 calc R
H26C H 0.6880 0.3098 0.5842 0.135 Uiso 1 1 calc R
C27 C 0.9270(8) 0.8012(7) 0.7576(6) 0.084(3) Uani 1 1 d .
H27A H 0.8429 0.7858 0.7649 0.101 Uiso 1 1 calc R
C28 C 1.0038(12) 0.8278(10) 0.8259(7) 0.158(6) Uani 1 1 d .
H28A H 0.9747 0.7598 0.8522 0.237 Uiso 1 1 calc R
H28B H 0.9984 0.8921 0.8497 0.237 Uiso 1 1 calc R
H28C H 1.0880 0.8486 0.8204 0.237 Uiso 1 1 calc R
C29 C 0.9738(10) 0.9093(8) 0.7164(7) 0.129(5) Uani 1 1 d .
H29A H 0.9241 0.8927 0.6720 0.194 Uiso 1 1 calc R
H29B H 1.0580 0.9298 0.7110 0.194 Uiso 1 1 calc R
H29C H 0.9687 0.9736 0.7404 0.194 Uiso 1 1 calc R
C30 C 0.5461(7) 0.8145(6) 0.6847(4) 0.0543(19) Uani 1 1 d .
C31 C 0.5706(7) 0.7827(6) 0.6204(4) 0.061(2) Uani 1 1 d .
C32 C 0.5175(9) 0.8130(7) 0.5596(4) 0.076(2) Uani 1 1 d .
H32A H 0.5301 0.7896 0.5174 0.091 Uiso 1 1 calc R
C33 C 0.4493(10) 0.8745(8) 0.5604(5) 0.093(3) Uani 1 1 d .
H33A H 0.4166 0.8933 0.5193 0.111 Uiso 1 1 calc R
C34 C 0.4285(10) 0.9091(9) 0.6220(6) 0.102(4) Uani 1 1 d .
H34A H 0.3826 0.9525 0.6229 0.122 Uiso 1 1 calc R
C35 C 0.4757(9) 0.8795(7) 0.6825(4) 0.082(3) Uani 1 1 d .
H35A H 0.4603 0.9036 0.7237 0.098 Uiso 1 1 calc R
C36 C 0.6223(7) 0.8557(6) 0.8086(3) 0.0510(18) Uani 1 1 d .
H36A H 0.5512 0.8696 0.8173 0.061 Uiso 1 1 calc R
C37 C 0.7312(8) 0.9741(6) 0.8014(4) 0.065(2) Uani 1 1 d .
H37A H 0.8031 0.9593 0.7984 0.078 Uiso 1 1 calc R
H37B H 0.7122 1.0031 0.7580 0.078 Uiso 1 1 calc R
C38 C 0.7660(7) 1.0696(6) 0.8563(4) 0.059(2) Uani 1 1 d .
C39 C 0.6884(9) 1.1179(7) 0.8695(5) 0.084(3) Uani 1 1 d .
H39A H 0.6104 1.0908 0.8436 0.101 Uiso 1 1 calc R
C40 C 0.7236(13) 1.2068(9) 0.9210(6) 0.106(4) Uani 1 1 d .
H40A H 0.6679 1.2357 0.9311 0.127 Uiso 1 1 calc R
C41 C 0.8339(15) 1.2496(9) 0.9551(7) 0.123(5) Uani 1 1 d .
H41A H 0.8584 1.3130 0.9871 0.148 Uiso 1 1 calc R
C42 C 0.9121(13) 1.2055(11) 0.9454(8) 0.156(6) Uani 1 1 d .
H42A H 0.9898 1.2350 0.9718 0.187 Uiso 1 1 calc R
C43 C 0.8777(10) 1.1149(9) 0.8954(6) 0.115(4) Uani 1 1 d .
H43A H 0.9336 1.0841 0.8886 0.138 Uiso 1 1 calc R
C44 C 0.6532(8) 0.7890(6) 0.8662(4) 0.064(2) Uani 1 1 d .
H44A H 0.5874 0.7101 0.8621 0.077 Uiso 1 1 calc R
H44B H 0.7277 0.7820 0.8586 0.077 Uiso 1 1 calc R
C45 C 0.6722(8) 0.8385(6) 0.9390(4) 0.060(2) Uani 1 1 d .
C46 C 0.7745(10) 0.8563(12) 0.9816(5) 0.122(4) Uani 1 1 d .
H46A H 0.8332 0.8357 0.9666 0.147 Uiso 1 1 calc R
C47 C 0.7938(13) 0.9047(13) 1.0471(7) 0.140(5) Uani 1 1 d U
H47A H 0.8655 0.9160 1.0762 0.167 Uiso 1 1 calc R
C48 C 0.7132(15) 0.9355(11) 1.0699(6) 0.126(5) Uani 1 1 d .
H48A H 0.7299 0.9712 1.1141 0.152 Uiso 1 1 calc R
C49 C 0.6098(13) 0.9162(9) 1.0307(5) 0.104(4) Uani 1 1 d .
H49A H 0.5515 0.9356 1.0474 0.125 Uiso 1 1 calc R
C50 C 0.5869(9) 0.8664(7) 0.9636(4) 0.079(3) Uani 1 1 d .
H50A H 0.5131 0.8523 0.9357 0.095 Uiso 1 1 calc R
C51 C 0.3816(8) 0.4676(8) 0.5635(4) 0.076(3) Uani 1 1 d .
H51A H 0.4419 0.5289 0.5409 0.091 Uiso 1 1 calc R
H51B H 0.4014 0.4004 0.5647 0.091 Uiso 1 1 calc R
C52 C 0.2576(9) 0.4343(10) 0.5267(5) 0.100(4) Uani 1 1 d .
H52A H 0.2042 0.3529 0.5323 0.120 Uiso 1 1 calc R
H52B H 0.2594 0.4456 0.4780 0.120 Uiso 1 1 calc R
C53 C 0.2153(9) 0.5151(10) 0.5594(5) 0.098(3) Uani 1 1 d .
H53A H 0.2403 0.5883 0.5369 0.117 Uiso 1 1 calc R
H53B H 0.1262 0.4792 0.5567 0.117 Uiso 1 1 calc R
C54 C 0.2751(7) 0.5359(8) 0.6318(4) 0.074(2) Uani 1 1 d .
H54A H 0.3005 0.6169 0.6481 0.089 Uiso 1 1 calc R
H54B H 0.2185 0.4850 0.6608 0.089 Uiso 1 1 calc R
C55 C 0.8302(16) 0.0800(12) 0.5853(7) 0.169(6) Uani 1 1 d D
H55A H 0.8793 0.0686 0.6252 0.203 Uiso 1 1 calc R
H55B H 0.7461 0.0540 0.5945 0.203 Uiso 1 1 calc R
C56 C 0.8335(19) 0.0149(12) 0.5247(10) 0.230(11) Uani 1 1 d D
H56A H 0.7506 -0.0311 0.5010 0.277 Uiso 1 1 calc R
H56B H 0.8711 -0.0379 0.5377 0.277 Uiso 1 1 calc R
C57 C 0.908(2) 0.1028(18) 0.4797(9) 0.219(10) Uani 1 1 d D
H57A H 0.9913 0.1097 0.4851 0.263 Uiso 1 1 calc R
H57B H 0.8713 0.0806 0.4318 0.263 Uiso 1 1 calc R
C58 C 0.9065(18) 0.2124(14) 0.5015(9) 0.206(9) Uani 1 1 d D
H58A H 0.9859 0.2774 0.4993 0.247 Uiso 1 1 calc R
H58B H 0.8436 0.2259 0.4720 0.247 Uiso 1 1 calc R

loop_
_atom_site_aniso_label
_atom_site_aniso_U_11
_atom_site_aniso_U_22
_atom_site_aniso_U_33
_atom_site_aniso_U_23
_atom_site_aniso_U_13
_atom_site_aniso_U_12
Y1 0.0475(4) 0.0356(3) 0.0447(4) -0.0038(3) 0.0022(3) 0.0222(3)
N1 0.039(3) 0.032(3) 0.046(3) 0.004(2) 0.006(2) 0.013(2)
N2 0.044(3) 0.040(3) 0.047(3) 0.003(2) 0.005(3) 0.021(3)
N3 0.077(4) 0.046(3) 0.040(3) -0.005(3) -0.003(3) 0.038(3)
O1 0.050(3) 0.070(3) 0.052(3) -0.011(2) 0.004(2) 0.029(3)
O2 0.38(2) 0.133(10) 0.192(13) -0.011(9) 0.036(13) 0.102(12)
S1 0.0713(14) 0.0575(12) 0.0637(13) 0.0047(10) 0.0245(10) 0.0238(10)
C1 0.062(5) 0.063(5) 0.049(4) -0.013(4) -0.006(4) 0.036(4)
C2 0.061(5) 0.041(4) 0.051(4) -0.007(3) 0.012(4) 0.025(3)
C3 0.085(6) 0.069(5) 0.050(5) 0.013(4) 0.020(4) 0.035(5)
C4 0.046(4) 0.055(4) 0.044(4) -0.006(3) 0.006(3) 0.019(3)
C5 0.050(5) 0.074(5) 0.067(5) -0.016(4) 0.013(4) 0.027(4)
C6 0.055(6) 0.121(8) 0.085(6) -0.030(6) 0.015(5) 0.041(6)
C7 0.050(6) 0.084(7) 0.150(10) -0.029(7) 0.022(6) 0.012(5)
C8 0.063(6) 0.057(5) 0.117(8) -0.014(5) 0.021(5) 0.012(4)
C9 0.046(5) 0.044(4) 0.082(6) -0.008(4) 0.016(4) 0.012(3)
C10 0.061(5) 0.081(6) 0.063(5) -0.010(4) 0.010(4) 0.035(5)
C11 0.105(8) 0.183(12) 0.073(6) -0.047(7) 0.013(6) 0.073(8)
C12 0.105(8) 0.076(6) 0.109(8) -0.012(6) 0.022(6) 0.048(6)
C13 0.059(5) 0.041(4) 0.082(6) -0.006(4) 0.015(4) 0.020(4)
C14 0.149(10) 0.091(7) 0.070(6) 0.008(5) 0.013(6) 0.074(7)
C15 0.082(7) 0.067(6) 0.108(8) -0.028(5) 0.012(6) 0.018(5)
C16 0.049(4) 0.049(4) 0.050(4) -0.013(3) -0.011(3) 0.030(3)
C17 0.057(5) 0.115(7) 0.089(7) -0.001(6) -0.008(5) 0.052(5)
C18 0.048(4) 0.067(5) 0.049(4) -0.004(3) -0.001(3) 0.037(4)
C19 0.065(5) 0.045(4) 0.068(5) 0.006(3) 0.019(4) 0.034(4)
C20 0.082(6) 0.094(7) 0.076(6) -0.008(5) 0.019(5) 0.057(6)
C21 0.065(6) 0.091(7) 0.108(8) 0.010(6) 0.041(5) 0.045(5)
C22 0.054(5) 0.068(6) 0.129(8) 0.012(6) 0.035(5) 0.023(5)
C23 0.044(4) 0.053(4) 0.076(5) -0.005(4) 0.005(4) 0.020(4)
C24 0.071(5) 0.050(4) 0.072(5) -0.002(4) 0.015(4) 0.032(4)
C25 0.125(9) 0.070(6) 0.101(8) 0.009(5) 0.007(6) 0.052(6)
C26 0.083(7) 0.081(6) 0.092(7) 0.004(5) -0.005(5) 0.026(5)
C27 0.057(5) 0.047(5) 0.139(9) -0.018(5) 0.024(6) 0.010(4)
C28 0.157(12) 0.103(9) 0.194(14) -0.071(10) -0.069(11) 0.064(9)
C29 0.102(8) 0.056(6) 0.233(15) -0.002(7) 0.072(9) 0.024(6)
C30 0.071(5) 0.040(4) 0.054(4) -0.004(3) -0.003(4) 0.030(4)
C31 0.064(5) 0.047(4) 0.066(5) -0.013(4) 0.000(4) 0.021(4)
C32 0.098(7) 0.057(5) 0.065(6) 0.000(4) -0.003(5) 0.030(5)
C33 0.116(8) 0.077(6) 0.087(7) 0.014(5) -0.020(6) 0.052(6)
C34 0.137(10) 0.096(7) 0.096(8) -0.002(6) -0.023(7) 0.083(7)
C35 0.126(8) 0.086(6) 0.061(5) -0.016(5) -0.014(5) 0.079(6)
C36 0.068(5) 0.041(4) 0.047(4) -0.004(3) 0.007(3) 0.027(4)
C37 0.081(6) 0.051(4) 0.061(5) -0.007(4) 0.013(4) 0.026(4)
C38 0.068(5) 0.035(4) 0.071(5) -0.005(3) 0.015(4) 0.019(4)
C39 0.088(7) 0.048(5) 0.119(8) -0.011(5) 0.018(6) 0.031(5)
C40 0.137(11) 0.062(6) 0.132(10) -0.010(6) 0.053(8) 0.046(7)
C41 0.150(13) 0.063(7) 0.128(10) -0.042(7) 0.019(9) 0.020(8)
C42 0.122(11) 0.111(10) 0.207(16) -0.089(10) -0.047(10) 0.046(9)
C43 0.085(8) 0.083(7) 0.165(11) -0.051(7) -0.019(7) 0.037(6)
C44 0.075(6) 0.056(5) 0.066(5) -0.018(4) -0.006(4) 0.038(4)
C45 0.073(6) 0.049(4) 0.046(4) -0.001(3) -0.002(4) 0.017(4)
C46 0.092(8) 0.193(13) 0.070(7) -0.019(8) -0.007(6) 0.056(8)
C47 0.118(8) 0.170(9) 0.104(8) -0.002(7) 0.001(7) 0.040(7)
C48 0.156(13) 0.122(10) 0.053(7) -0.010(6) 0.010(8) 0.015(9)
C49 0.162(12) 0.085(7) 0.071(7) 0.011(6) 0.048(7) 0.050(8)
C50 0.106(8) 0.072(6) 0.060(5) -0.001(4) 0.012(5) 0.038(5)
C51 0.067(6) 0.079(6) 0.083(6) -0.036(5) 0.003(5) 0.037(5)
C52 0.091(7) 0.160(10) 0.066(6) -0.048(6) -0.022(5) 0.082(7)
C53 0.086(7) 0.142(9) 0.093(7) -0.032(6) -0.008(6) 0.080(7)
C54 0.056(5) 0.109(7) 0.064(5) -0.021(5) 0.001(4) 0.044(5)
C55 0.248(19) 0.111(11) 0.144(13) 0.019(10) 0.040(12) 0.069(12)
C56 0.33(3) 0.121(13) 0.25(2) -0.010(14) 0.17(2) 0.075(15)
C57 0.34(3) 0.21(2) 0.207(19) 0.066(17) 0.15(2) 0.18(2)
C58 0.176(17) 0.19(2) 0.22(2) 0.061(18) 0.075(16) 0.031(15)

loop_
_atom_type_symbol
_atom_type_description
_atom_type_scat_dispersion_real
_atom_type_scat_dispersion_imag
_atom_type_scat_source
C C 0.0033 0.0016 'International Tables Vol C Tables 4.2.6.8 and 6.1.1.4'
H H 0.0000 0.0000 'International Tables Vol C Tables 4.2.6.8 and 6.1.1.4'
N N 0.0061 0.0033 'International Tables Vol C Tables 4.2.6.8 and 6.1.1.4'
O O 0.0106 0.0060 'International Tables Vol C Tables 4.2.6.8 and 6.1.1.4'
S S 0.1246 0.1234 'International Tables Vol C Tables 4.2.6.8 and 6.1.1.4'
Y Y -2.7962 3.5667 'International Tables Vol C Tables 4.2.6.8 and 6.1.1.4'

loop_
_geom_angle_atom_site_label_1
_geom_angle_atom_site_label_2
_geom_angle_atom_site_label_3
_geom_angle
N3 Y1 N2 111.8(2)
N3 Y1 O1 110.58(19)
N2 Y1 O1 137.30(17)
N3 Y1 N1 111.25(19)
N2 Y1 N1 79.92(18)
O1 Y1 N1 89.83(18)
N3 Y1 S1 80.88(16)
N2 Y1 S1 95.86(14)
O1 Y1 S1 85.62(13)
N1 Y1 S1 167.87(13)
N3 Y1 C30 28.70(19)
N2 Y1 C30 131.9(2)
O1 Y1 C30 86.39(19)
N1 Y1 C30 128.3(2)
S1 Y1 C30 62.64(16)
N3 Y1 C31 54.8(2)
N2 Y1 C31 127.4(2)
O1 Y1 C31 75.25(19)
N1 Y1 C31 151.4(2)
S1 Y1 C31 36.86(16)
C30 Y1 C31 28.72(19)
C2 N1 C4 117.5(6)
C2 N1 Y1 125.5(4)
C4 N1 Y1 116.9(4)
C16 N2 C18 115.3(6)
C16 N2 Y1 126.3(5)
C18 N2 Y1 118.3(4)
C30 N3 C36 119.4(5)
C30 N3 Y1 102.3(4)
C36 N3 Y1 137.7(4)
C51 O1 C54 106.9(5)
C51 O1 Y1 124.8(4)
C54 O1 Y1 122.4(4)
C58 O2 C55 109.4(9)
C31 S1 Y1 81.3(3)
C2 C1 C16 128.4(7)
C2 C1 H1A 115.8
C16 C1 H1A 115.8
N1 C2 C1 124.5(7)
N1 C2 C3 121.8(7)
C1 C2 C3 113.7(7)
C2 C3 H3A 109.5
C2 C3 H3B 109.5
H3A C3 H3B 109.5
C2 C3 H3C 109.5
H3A C3 H3C 109.5
H3B C3 H3C 109.5
C5 C4 C9 119.7(6)
C5 C4 N1 122.0(6)
C9 C4 N1 118.3(6)
C6 C5 C4 118.3(7)
C6 C5 C10 119.1(7)
C4 C5 C10 122.5(7)
C7 C6 C5 122.1(8)
C7 C6 H6A 118.9
C5 C6 H6A 118.9
C6 C7 C8 120.4(8)
C6 C7 H7A 119.8
C8 C7 H7A 119.8
C7 C8 C9 120.3(8)
C7 C8 H8A 119.9
C9 C8 H8A 119.9
C8 C9 C4 119.2(7)
C8 C9 C13 118.5(7)
C4 C9 C13 122.2(6)
C12 C10 C5 111.2(7)
C12 C10 C11 111.4(8)
C5 C10 C11 110.6(7)
C12 C10 H10A 107.8
C5 C10 H10A 107.8
C11 C10 H10A 107.8
C10 C11 H11A 109.5
C10 C11 H11B 109.5
H11A C11 H11B 109.5
C10 C11 H11C 109.5
H11A C11 H11C 109.5
H11B C11 H11C 109.5
C10 C12 H12A 109.5
C10 C12 H12B 109.5
H12A C12 H12B 109.5
C10 C12 H12C 109.5
H12A C12 H12C 109.5
H12B C12 H12C 109.5
C15 C13 C14 110.0(7)
C15 C13 C9 114.5(7)
C14 C13 C9 111.1(7)
C15 C13 H13A 106.9
C14 C13 H13A 106.9
C9 C13 H13A 106.9
C13 C14 H14A 109.5
C13 C14 H14B 109.5
H14A C14 H14B 109.5
C13 C14 H14C 109.5
H14A C14 H14C 109.5
H14B C14 H14C 109.5
C13 C15 H15A 109.5
C13 C15 H15B 109.5
H15A C15 H15B 109.5
C13 C15 H15C 109.5
H15A C15 H15C 109.5
H15B C15 H15C 109.5
N2 C16 C1 125.7(6)
N2 C16 C17 122.6(7)
C1 C16 C17 111.6(7)
C16 C17 H17A 109.5
C16 C17 H17B 109.5
H17A C17 H17B 109.5
C16 C17 H17C 109.5
H17A C17 H17C 109.5
H17B C17 H17C 109.5
C19 C18 C23 120.5(7)
C19 C18 N2 118.7(6)
C23 C18 N2 120.7(6)
C20 C19 C18 118.1(7)
C20 C19 C24 119.5(7)
C18 C19 C24 122.3(7)
C21 C20 C19 121.4(8)
C21 C20 H20A 119.3
C19 C20 H20A 119.3
C20 C21 C22 120.1(8)
C20 C21 H21A 120.0
C22 C21 H21A 120.0
C21 C22 C23 121.6(8)
C21 C22 H22A 119.2
C23 C22 H22A 119.2
C22 C23 C18 118.1(7)
C22 C23 C27 120.0(7)
C18 C23 C27 121.9(7)
C26 C24 C19 113.9(7)
C26 C24 C25 110.8(7)
C19 C24 C25 111.0(7)
C26 C24 H24A 106.9
C19 C24 H24A 106.9
C25 C24 H24A 106.9
C24 C25 H25A 109.5
C24 C25 H25B 109.5
H25A C25 H25B 109.5
C24 C25 H25C 109.5
H25A C25 H25C 109.5
H25B C25 H25C 109.5
C24 C26 H26A 109.5
C24 C26 H26B 109.5
H26A C26 H26B 109.5
C24 C26 H26C 109.5
H26A C26 H26C 109.5
H26B C26 H26C 109.5
C28 C27 C23 112.2(8)
C28 C27 C29 109.1(9)
C23 C27 C29 113.0(8)
C28 C27 H27A 107.4
C23 C27 H27A 107.4
C29 C27 H27A 107.4
C27 C28 H28A 109.5
C27 C28 H28B 109.5
H28A C28 H28B 109.5
C27 C28 H28C 109.5
H28A C28 H28C 109.5
H28B C28 H28C 109.5
C27 C29 H29A 109.5
C27 C29 H29B 109.5
H29A C29 H29B 109.5
C27 C29 H29C 109.5
H29A C29 H29C 109.5
H29B C29 H29C 109.5
N3 C30 C35 123.1(7)
N3 C30 C31 120.4(6)
C35 C30 C31 116.5(7)
N3 C30 Y1 49.0(3)
C35 C30 Y1 147.4(6)
C31 C30 Y1 80.0(4)
C32 C31 C30 118.2(7)
C32 C31 S1 118.4(6)
C30 C31 S1 123.4(6)
C32 C31 Y1 148.3(5)
C30 C31 Y1 71.3(4)
S1 C31 Y1 61.9(2)
C33 C32 C31 122.8(9)
C33 C32 H32A 118.6
C31 C32 H32A 118.6
C32 C33 C34 119.6(9)
C32 C33 H33A 120.2
C34 C33 H33A 120.2
C33 C34 C35 119.9(9)
C33 C34 H34A 120.1
C35 C34 H34A 120.1
C34 C35 C30 122.9(8)
C34 C35 H35A 118.6
C30 C35 H35A 118.6
N3 C36 C44 106.6(5)
N3 C36 C37 109.8(6)
C44 C36 C37 112.4(6)
N3 C36 H36A 109.3
C44 C36 H36A 109.3
C37 C36 H36A 109.3
C38 C37 C36 117.8(6)
C38 C37 H37A 107.8
C36 C37 H37A 107.8
C38 C37 H37B 107.8
C36 C37 H37B 107.8
H37A C37 H37B 107.2
C43 C38 C39 115.8(8)
C43 C38 C37 121.7(8)
C39 C38 C37 122.5(8)
C38 C39 C40 121.0(10)
C38 C39 H39A 119.5
C40 C39 H39A 119.5
C41 C40 C39 120.1(11)
C41 C40 H40A 119.9
C39 C40 H40A 119.9
C40 C41 C42 121.5(11)
C40 C41 H41A 119.3
C42 C41 H41A 119.3
C41 C42 C43 119.2(12)
C41 C42 H42A 120.4
C43 C42 H42A 120.4
C38 C43 C42 122.2(11)
C38 C43 H43A 118.9
C42 C43 H43A 118.9
C45 C44 C36 117.9(6)
C45 C44 H44A 107.8
C36 C44 H44A 107.8
C45 C44 H44B 107.8
C36 C44 H44B 107.8
H44A C44 H44B 107.2
C46 C45 C50 117.9(9)
C46 C45 C44 120.3(9)
C50 C45 C44 121.8(8)
C45 C46 C47 120.5(12)
C45 C46 H46A 119.8
C47 C46 H46A 119.8
C48 C47 C46 121.5(14)
C48 C47 H47A 119.3
C46 C47 H47A 119.3
C49 C48 C47 120.1(13)
C49 C48 H48A 119.9
C47 C48 H48A 119.9
C48 C49 C50 119.8(12)
C48 C49 H49A 120.1
C50 C49 H49A 120.1
C45 C50 C49 120.1(10)
C45 C50 H50A 120.0
C49 C50 H50A 120.0
C52 C51 O1 107.1(6)
C52 C51 H51A 110.3
O1 C51 H51A 110.3
C52 C51 H51B 110.3
O1 C51 H51B 110.3
H51A C51 H51B 108.5
C51 C52 C53 103.7(7)
C51 C52 H52A 111.0
C53 C52 H52A 111.0
C51 C52 H52B 111.0
C53 C52 H52B 111.0
H52A C52 H52B 109.0
C54 C53 C52 105.2(7)
C54 C53 H53A 110.7
C52 C53 H53A 110.7
C54 C53 H53B 110.7
C52 C53 H53B 110.7
H53A C53 H53B 108.8
O1 C54 C53 106.6(6)
O1 C54 H54A 110.4
C53 C54 H54A 110.4
O1 C54 H54B 110.4
C53 C54 H54B 110.4
H54A C54 H54B 108.6
C56 C55 O2 106.1(10)
C56 C55 H55A 110.5
O2 C55 H55A 110.5
C56 C55 H55B 110.5
O2 C55 H55B 110.5
H55A C55 H55B 108.7
C55 C56 C57 106.7(10)
C55 C56 H56A 110.4
C57 C56 H56A 110.4
C55 C56 H56B 110.4
C57 C56 H56B 110.4
H56A C56 H56B 108.6
C58 C57 C56 105.6(11)
C58 C57 H57A 110.6
C56 C57 H57A 110.6
C58 C57 H57B 110.6
C56 C57 H57B 110.6
H57A C57 H57B 108.7
O2 C58 C57 107.0(11)
O2 C58 H58A 110.3
C57 C58 H58A 110.3
O2 C58 H58B 110.3
C57 C58 H58B 110.3
H58A C58 H58B 108.6

loop_
_geom_bond_atom_site_label_1
_geom_bond_atom_site_label_2
_geom_bond_distance
Y1 N3 2.170(5)
Y1 N2 2.338(5)
Y1 O1 2.365(5)
Y1 N1 2.366(5)
Y1 S1 2.605(2)
Y1 C30 2.809(7)
Y1 C31 2.920(8)
N1 C2 1.340(8)
N1 C4 1.443(8)
N2 C16 1.303(8)
N2 C18 1.442(8)
N3 C30 1.380(8)
N3 C36 1.464(8)
O1 C51 1.462(8)
O1 C54 1.470(8)
O2 C58 1.412(9)
O2 C55 1.456(9)
S1 C31 1.772(8)
C1 C2 1.406(10)
C1 C16 1.435(10)
C1 H1A 0.9300
C2 C3 1.515(9)
C3 H3A 0.9600
C3 H3B 0.9600
C3 H3C 0.9600
C4 C5 1.391(9)
C4 C9 1.418(9)
C5 C6 1.391(11)
C5 C10 1.526(10)
C6 C7 1.350(12)
C6 H6A 0.9300
C7 C8 1.372(12)
C7 H7A 0.9300
C8 C9 1.386(11)
C8 H8A 0.9300
C9 C13 1.515(10)
C10 C12 1.433(11)
C10 C11 1.591(11)
C10 H10A 0.9800
C11 H11A 0.9600
C11 H11B 0.9600
C11 H11C 0.9600
C12 H12A 0.9600
C12 H12B 0.9600
C12 H12C 0.9600
C13 C15 1.501(10)
C13 C14 1.515(11)
C13 H13A 0.9800
C14 H14A 0.9600
C14 H14B 0.9600
C14 H14C 0.9600
C15 H15A 0.9600
C15 H15B 0.9600
C15 H15C 0.9600
C16 C17 1.517(9)
C17 H17A 0.9600
C17 H17B 0.9600
C17 H17C 0.9600
C18 C19 1.400(9)
C18 C23 1.424(10)
C19 C20 1.396(10)
C19 C24 1.500(10)
C20 C21 1.367(12)
C20 H20A 0.9300
C21 C22 1.375(12)
C21 H21A 0.9300
C22 C23 1.376(10)
C22 H22A 0.9300
C23 C27 1.510(10)
C24 C26 1.491(11)
C24 C25 1.574(11)
C24 H24A 0.9800
C25 H25A 0.9600
C25 H25B 0.9600
C25 H25C 0.9600
C26 H26A 0.9600
C26 H26B 0.9600
C26 H26C 0.9600
C27 C28 1.479(14)
C27 C29 1.520(13)
C27 H27A 0.9800
C28 H28A 0.9600
C28 H28B 0.9600
C28 H28C 0.9600
C29 H29A 0.9600
C29 H29B 0.9600
C29 H29C 0.9600
C30 C35 1.405(10)
C30 C31 1.425(10)
C31 C32 1.414(11)
C32 C33 1.347(12)
C32 H32A 0.9300
C33 C34 1.371(13)
C33 H33A 0.9300
C34 C35 1.373(11)
C34 H34A 0.9300
C35 H35A 0.9300
C36 C44 1.515(10)
C36 C37 1.540(10)
C36 H36A 0.9800
C37 C38 1.489(9)
C37 H37A 0.9700
C37 H37B 0.9700
C38 C43 1.346(12)
C38 C39 1.363(11)
C39 C40 1.386(12)
C39 H39A 0.9300
C40 C41 1.293(16)
C40 H40A 0.9300
C41 C42 1.311(16)
C41 H41A 0.9300
C42 C43 1.382(14)
C42 H42A 0.9300
C43 H43A 0.9300
C44 C45 1.506(10)
C44 H44A 0.9700
C44 H44B 0.9700
C45 C46 1.331(12)
C45 C50 1.359(11)
C46 C47 1.368(16)
C46 H46A 0.9300
C47 C48 1.313(17)
C47 H47A 0.9300
C48 C49 1.306(16)
C48 H48A 0.9300
C49 C50 1.397(12)
C49 H49A 0.9300
C50 H50A 0.9300
C51 C52 1.460(11)
C51 H51A 0.9700
C51 H51B 0.9700
C52 C53 1.489(11)
C52 H52A 0.9700
C52 H52B 0.9700
C53 C54 1.477(11)
C53 H53A 0.9700
C53 H53B 0.9700
C54 H54A 0.9700
C54 H54B 0.9700
C55 C56 1.451(9)
C55 H55A 0.9700
C55 H55B 0.9700
C56 C57 1.482(9)
C56 H56A 0.9700
C56 H56B 0.9700
C57 C58 1.445(9)
C57 H57A 0.9700
C57 H57B 0.9700
C58 H58A 0.9700
C58 H58B 0.9700
